data_2205258
loop_
_publ_author_name
'Bambagiotti Alberti, Massimo'
'Bruni, Bruno'
'Di Vaira, Massimo'
'Giannellini, Valerio'

_publ_section_title
;
 (<i>R</i>)-(--)-Mepivacaine hydrochloride enantiomer: a
 low-temperature study
;
_journal_issue 3
_journal_name_full 'Acta Crystallographica Section E'
_journal_page_first o585
_journal_page_last o586
_journal_paper_doi 10.1107/S1600536805003363
_journal_volume 61
_journal_year 2005
_chemical_formula_iupac 'C15 H23 N2 O +, Cl -'
_chemical_formula_moiety 'C15 H23 N2 O +, Cl -'
_chemical_formula_sum 'C15 H23 Cl N2 O'
_chemical_formula_weight 282.80
_chemical_name_common 'mepivacaine hydrochloride'
_chemical_name_systematic
;
(2R)-2-(2,6-dimethylphenylaminocarbonyl)-1-methylpiperidinium chloride
;
_space_group_IT_number 19
_symmetry_cell_setting orthorhombic
_symmetry_space_group_name_Hall 'P 2ac 2ab'
_symmetry_space_group_name_H-M 'P 21 21 21'
_atom_sites_solution_hydrogens geom
_atom_sites_solution_primary direct
_atom_sites_solution_secondary difmap
_cell_angle_alpha 90.00
_cell_angle_beta 90.00
_cell_angle_gamma 90.00
_cell_formula_units_Z 4
_cell_length_a 9.7378(10)
_cell_length_b 10.5790(9)
_cell_length_c 15.2761(15)
_cell_measurement_reflns_used 952
_cell_measurement_temperature 180(2)
_cell_measurement_theta_max 58
_cell_measurement_theta_min 6
_cell_volume 1573.7(3)
_computing_cell_refinement 'CrysAlis CCD'
_computing_data_collection 'CrysAlis CCD (Oxford Diffraction, 2001)'
_computing_data_reduction 'CrysAlis RED (Oxford Diffraction, 2001)'
_computing_molecular_graphics 'ORTEP-3 (Farrugia, 1997)'
_computing_publication_material SHELXL97
_computing_structure_refinement 'SHELXL97 (Sheldrick, 1997)'
_computing_structure_solution 'SIR97 (Altomare et al., 1999)'
_diffrn_ambient_temperature 180(2)
_diffrn_measured_fraction_theta_full 0.981
_diffrn_measured_fraction_theta_max 0.981
_diffrn_measurement_device_type 'Oxford Diffraction CCD'
_diffrn_measurement_method \w
_diffrn_radiation_monochromator graphite
_diffrn_radiation_source 'fine-focus sealed tube'
_diffrn_radiation_type CuK\a
_diffrn_radiation_wavelength 1.54180
_diffrn_reflns_av_R_equivalents 0.0295
_diffrn_reflns_av_sigmaI/netI 0.0429
_diffrn_reflns_limit_h_max 9
_diffrn_reflns_limit_h_min -10
_diffrn_reflns_limit_k_max 9
_diffrn_reflns_limit_k_min -11
_diffrn_reflns_limit_l_max 16
_diffrn_reflns_limit_l_min -15
_diffrn_reflns_number 6079
_diffrn_reflns_theta_full 59.03
_diffrn_reflns_theta_max 59.03
_diffrn_reflns_theta_min 5.09
_diffrn_standards_number 0
_exptl_absorpt_coefficient_mu 2.098
_exptl_absorpt_correction_T_max 0.533
_exptl_absorpt_correction_T_min 0.331
_exptl_absorpt_correction_type multi-scan
_exptl_absorpt_process_details '(SADABS; Sheldrick, 1986)'
_exptl_crystal_colour colorless
_exptl_crystal_density_diffrn 1.194
_exptl_crystal_density_method 'not measured'
_exptl_crystal_description 'elongated prism'
_exptl_crystal_F_000 608
_exptl_crystal_size_max 0.80
_exptl_crystal_size_mid 0.30
_exptl_crystal_size_min 0.30
_refine_diff_density_max 0.137
_refine_diff_density_min -0.109
_refine_ls_abs_structure_details 'Flack (1983), 883 Friedel pairs'
_refine_ls_abs_structure_Flack 0.023(11)
_refine_ls_extinction_coef 0.0167(5)
_refine_ls_extinction_expression Fc^*^=kFc[1+0.001xFc^2^\l^3^/sin(2\q)]^-1/4^
_refine_ls_extinction_method SHELXL97
_refine_ls_goodness_of_fit_ref 0.956
_refine_ls_hydrogen_treatment refxyz
_refine_ls_matrix_type full
_refine_ls_number_parameters 242
_refine_ls_number_reflns 2201
_refine_ls_number_restraints 0
_refine_ls_restrained_S_all 0.956
_refine_ls_R_factor_all 0.0243
_refine_ls_R_factor_gt 0.0224
_refine_ls_shift/su_max 0.000
_refine_ls_shift/su_mean 0.000
_refine_ls_structure_factor_coef Fsqd
_refine_ls_weighting_details 'calc w = 1/[\s^2^(Fo^2^)+(0.0218P)^2^] where P = (Fo^2^+2Fc^2^)/3'
_refine_ls_weighting_scheme calc
_refine_ls_wR_factor_gt 0.0465
_refine_ls_wR_factor_ref 0.0468
_reflns_number_gt 1989
_reflns_number_total 2201
_reflns_threshold_expression I>2\s(I)
_cod_data_source_file fl6144.cif
_cod_data_source_block I
_cod_database_code 2205258
_cod_database_fobs_code 2205258

loop_
_symmetry_equiv_pos_as_xyz
'x, y, z'
'-x+1/2, -y, z+1/2'
'-x, y+1/2, -z+1/2'
'x+1/2, -y+1/2, -z'

loop_
_atom_site_label
_atom_site_fract_x
_atom_site_fract_y
_atom_site_fract_z
_atom_site_U_iso_or_equiv
_atom_site_adp_type
_atom_site_calc_flag
_atom_site_occupancy
_atom_site_type_symbol
Cl 0.21641(4) 0.51729(4) 0.87349(3) 0.03400(15) Uani d 1 Cl
N1 -0.09933(14) 0.26043(15) 0.69728(9) 0.0246(4) Uani d 1 N
H1N -0.1038(18) 0.1807(17) 0.6759(11) 0.029 Uiso d 1 H
C1' -0.1655(2) 0.2570(3) 0.78545(13) 0.0377(5) Uani d 1 C
H71 -0.114(2) 0.199(2) 0.8240(13) 0.057 Uiso d 1 H
H72 -0.256(2) 0.216(2) 0.7769(13) 0.057 Uiso d 1 H
H73 -0.172(2) 0.340(2) 0.8081(14) 0.057 Uiso d 1 H
C2 0.04679(18) 0.30285(18) 0.70399(11) 0.0260(4) Uani d 1 C
H2 0.0474(17) 0.3791(18) 0.7346(12) 0.031 Uiso d 1 H
C3 0.1101(2) 0.3215(2) 0.61335(13) 0.0387(5) Uani d 1 C
H31 0.118(2) 0.237(2) 0.5860(12) 0.046 Uiso d 1 H
H32 0.199(2) 0.3595(17) 0.6236(12) 0.046 Uiso d 1 H
C4 0.0237(2) 0.4076(2) 0.55541(15) 0.0427(6) Uani d 1 C
H41 0.022(2) 0.490(2) 0.5813(13) 0.051 Uiso d 1 H
H42 0.066(2) 0.415(2) 0.4989(14) 0.051 Uiso d 1 H
C5 -0.1190(2) 0.3523(2) 0.54786(13) 0.0358(5) Uani d 1 C
H51 -0.182(2) 0.3992(19) 0.5131(12) 0.043 Uiso d 1 H
H52 -0.1182(19) 0.267(2) 0.5217(12) 0.043 Uiso d 1 H
C6 -0.18483(19) 0.3401(2) 0.63616(13) 0.0303(5) Uani d 1 C
H61 -0.2762(18) 0.2948(16) 0.6352(12) 0.036 Uiso d 1 H
H62 -0.1920(19) 0.4185(19) 0.6655(12) 0.036 Uiso d 1 H
C7 0.12812(18) 0.19953(19) 0.75059(11) 0.0265(4) Uani d 1 C
O7 0.10466(13) 0.08763(13) 0.73431(8) 0.0373(4) Uani d 1 O
N8 0.22762(16) 0.24068(15) 0.80354(10) 0.0279(4) Uani d 1 N
H8N 0.2255(19) 0.3171(18) 0.8185(12) 0.033 Uiso d 1 H
C9 0.32758(17) 0.15887(17) 0.84329(11) 0.0264(5) Uani d 1 C
C10 0.42577(18) 0.10045(19) 0.79009(12) 0.0303(5) Uani d 1 C
C11 0.52297(19) 0.0242(2) 0.83062(14) 0.0362(5) Uani d 1 C
H11 0.5883(19) -0.0202(18) 0.7963(12) 0.043 Uiso d 1 H
C12 0.52420(19) 0.0087(2) 0.92023(13) 0.0385(5) Uani d 1 C
H12 0.596(2) -0.0410(18) 0.9486(13) 0.046 Uiso d 1 H
C13 0.4263(2) 0.06752(19) 0.97126(14) 0.0361(5) Uani d 1 C
H13 0.4241(19) 0.0596(18) 1.0312(14) 0.043 Uiso d 1 H
C14 0.32559(17) 0.14369(18) 0.93404(12) 0.0287(5) Uani d 1 C
C15 0.2167(3) 0.2058(2) 0.98935(14) 0.0413(5) Uani d 1 C
H81 0.122(2) 0.193(2) 0.9667(14) 0.062 Uiso d 1 H
H82 0.234(2) 0.296(2) 0.9926(13) 0.062 Uiso d 1 H
H83 0.215(2) 0.171(2) 1.0457(15) 0.062 Uiso d 1 H
C16 0.4275(2) 0.1189(3) 0.69241(14) 0.0453(6) Uani d 1 C
H91 0.520(2) 0.089(2) 0.6653(14) 0.068 Uiso d 1 H
H92 0.420(2) 0.210(2) 0.6766(14) 0.068 Uiso d 1 H
H93 0.359(2) 0.075(2) 0.6671(14) 0.068 Uiso d 1 H

loop_
_atom_site_aniso_label
_atom_site_aniso_U_11
_atom_site_aniso_U_22
_atom_site_aniso_U_33
_atom_site_aniso_U_12
_atom_site_aniso_U_13
_atom_site_aniso_U_23
Cl 0.0326(3) 0.0294(3) 0.0400(3) 0.0004(2) -0.0024(2) 0.0017(2)
N1 0.0229(9) 0.0238(9) 0.0270(8) 0.0020(8) 0.0002(7) -0.0015(7)
C1' 0.0367(13) 0.0434(14) 0.0330(13) 0.0021(12) 0.0084(9) 0.0005(11)
C2 0.0214(10) 0.0261(11) 0.0306(11) -0.0002(9) -0.0041(8) -0.0009(9)
C3 0.0269(10) 0.0504(14) 0.0386(12) 0.0000(11) 0.0014(10) 0.0114(12)
C4 0.0418(13) 0.0526(15) 0.0338(12) 0.0012(12) 0.0037(10) 0.0129(12)
C5 0.0386(12) 0.0378(14) 0.0309(12) 0.0068(11) -0.0097(9) 0.0014(10)
C6 0.0239(10) 0.0287(12) 0.0382(12) 0.0054(9) -0.0081(9) -0.0006(10)
C7 0.0233(10) 0.0292(12) 0.0269(11) 0.0006(9) 0.0001(9) 0.0017(9)
O7 0.0354(8) 0.0273(8) 0.0494(9) 0.0004(7) -0.0151(7) 0.0001(7)
N8 0.0269(9) 0.0252(8) 0.0315(9) 0.0000(9) -0.0063(7) -0.0022(8)
C9 0.0219(10) 0.0245(11) 0.0328(11) -0.0016(9) -0.0074(8) 0.0001(9)
C10 0.0213(10) 0.0351(12) 0.0345(11) -0.0018(10) -0.0022(9) 0.0037(9)
C11 0.0261(11) 0.0406(14) 0.0420(13) 0.0041(11) -0.0005(9) 0.0009(11)
C12 0.0291(10) 0.0397(14) 0.0467(14) 0.0058(11) -0.0096(9) 0.0057(11)
C13 0.0376(12) 0.0384(13) 0.0323(11) -0.0017(11) -0.0114(10) 0.0029(10)
C14 0.0261(10) 0.0285(12) 0.0316(11) -0.0002(9) -0.0078(9) -0.0029(9)
C15 0.0469(13) 0.0448(14) 0.0322(12) 0.0103(13) -0.0030(11) -0.0035(10)
C16 0.0348(13) 0.0633(17) 0.0377(13) 0.0083(13) 0.0054(10) 0.0061(12)

loop_
_atom_type_symbol
_atom_type_description
_atom_type_scat_dispersion_real
_atom_type_scat_dispersion_imag
_atom_type_scat_source
C C 0.0181 0.0091 'International Tables Vol C Tables 4.2.6.8 and 6.1.1.4'
H H 0.0000 0.0000 'International Tables Vol C Tables 4.2.6.8 and 6.1.1.4'
Cl Cl 0.3639 0.7018 'International Tables Vol C Tables 4.2.6.8 and 6.1.1.4'
N N 0.0311 0.0180 'International Tables Vol C Tables 4.2.6.8 and 6.1.1.4'
O O 0.0492 0.0322 'International Tables Vol C Tables 4.2.6.8 and 6.1.1.4'

loop_
_geom_angle_atom_site_label_1
_geom_angle_atom_site_label_2
_geom_angle_atom_site_label_3
_geom_angle
_geom_angle_publ_flag
C1' N1 C2 110.85(14) no
C1' N1 C6 109.49(15) no
C2 N1 C6 113.57(14) no
C1' N1 H1N 106.4(11) no
C2 N1 H1N 110.5(12) no
C6 N1 H1N 105.7(11) no
N1 C1' H71 109.6(12) no
N1 C1' H72 106.1(12) no
H71 C1' H72 105.1(17) no
N1 C1' H73 109.6(14) no
H71 C1' H73 113.1(18) no
H72 C1' H73 113.0(18) no
N1 C2 C7 108.11(15) no
N1 C2 C3 111.13(15) no
C7 C2 C3 107.80(15) no
N1 C2 H2 107.5(11) no
C7 C2 H2 112.5(11) no
C3 C2 H2 109.9(11) no
C4 C3 C2 112.37(17) no
C4 C3 H31 109.6(12) no
C2 C3 H31 107.4(11) no
C4 C3 H32 109.9(11) no
C2 C3 H32 105.6(12) no
H31 C3 H32 111.9(16) no
C5 C4 C3 108.69(18) no
C5 C4 H41 111.6(12) no
C3 C4 H41 108.4(13) no
C5 C4 H42 111.0(12) no
C3 C4 H42 109.6(12) no
H41 C4 H42 107.6(19) no
C6 C5 C4 110.95(18) no
C6 C5 H51 105.8(12) no
C4 C5 H51 115.6(12) no
C6 C5 H52 106.9(11) no
C4 C5 H52 112.1(11) no
H51 C5 H52 104.8(17) no
C5 C6 N1 111.67(15) no
C5 C6 H61 113.8(10) no
N1 C6 H61 103.3(10) no
C5 C6 H62 112.5(11) no
N1 C6 H62 103.8(11) no
H61 C6 H62 110.9(16) no
O7 C7 N8 124.79(17) no
O7 C7 C2 119.88(16) no
N8 C7 C2 115.19(17) no
C7 N8 C9 123.45(16) no
C7 N8 H8N 117.4(13) no
C9 N8 H8N 118.7(13) no
C14 C9 C10 122.40(17) no
C14 C9 N8 118.66(16) no
C10 C9 N8 118.92(16) no
C11 C10 C9 117.60(18) no
C11 C10 C16 120.63(18) no
C9 C10 C16 121.77(18) no
C12 C11 C10 121.2(2) no
C12 C11 H11 118.9(11) no
C10 C11 H11 119.8(11) no
C11 C12 C13 120.1(2) no
C11 C12 H12 120.7(12) no
C13 C12 H12 119.2(11) no
C12 C13 C14 121.2(2) no
C12 C13 H13 122.6(12) no
C14 C13 H13 116.3(12) no
C13 C14 C9 117.56(18) no
C13 C14 C15 121.32(17) no
C9 C14 C15 121.10(18) no
C14 C15 H81 113.4(13) no
C14 C15 H82 109.5(13) no
H81 C15 H82 108.5(19) no
C14 C15 H83 111.0(13) no
H81 C15 H83 104.2(18) no
H82 C15 H83 110.1(19) no
C10 C16 H91 111.5(12) no
C10 C16 H92 111.4(13) no
H91 C16 H92 105.2(17) no
C10 C16 H93 110.6(15) no
H91 C16 H93 108.6(19) no
H92 C16 H93 109(2) no

loop_
_geom_bond_atom_site_label_1
_geom_bond_atom_site_label_2
_geom_bond_distance
_geom_bond_publ_flag
N1 C1' 1.494(2) y
N1 C2 1.495(2) y
N1 C6 1.508(2) y
N1 H1N 0.905(17) no
C1' H71 0.99(2) no
C1' H72 0.99(2) no
C1' H73 0.95(2) no
C2 C7 1.526(2) y
C2 C3 1.528(3) y
C2 H2 0.932(18) no
C3 C4 1.523(3) y
C3 H31 0.99(2) no
C3 H32 0.97(2) no
C4 C5 1.512(3) y
C4 H41 0.96(2) no
C4 H42 0.96(2) no
C5 C6 1.499(3) y
C5 H51 0.95(2) no
C5 H52 0.98(2) no
C6 H61 1.011(17) no
C6 H62 0.946(19) no
C7 O7 1.231(2) y
C7 N8 1.335(2) y
N8 C9 1.437(2) y
N8 H8N 0.841(18) no
C9 C14 1.396(2) y
C9 C10 1.399(2) y
C10 C11 1.389(3) y
C10 C16 1.505(3) y
C11 C12 1.379(3) y
C11 H11 0.949(19) no
C12 C13 1.380(3) y
C12 H12 0.979(19) no
C13 C14 1.391(2) y
C13 H13 0.92(2) no
C14 C15 1.507(3) y
C15 H81 0.99(2) no
C15 H82 0.97(3) no
C15 H83 0.94(2) no
C16 H91 1.04(2) no
C16 H92 1.00(2) no
C16 H93 0.90(2) no

loop_
_geom_hbond_atom_site_label_D
_geom_hbond_atom_site_label_H
_geom_hbond_atom_site_label_A
_geom_hbond_site_symmetry_A
_geom_hbond_distance_DH
_geom_hbond_distance_HA
_geom_hbond_distance_DA
_geom_hbond_angle_DHA
_geom_hbond_publ_flag
N1 H1N Cl 3_546 0.905(17) 2.182(18) 3.0140(16) 152.5(16) y
N8 H8N Cl . 0.841(18) 2.280(19) 3.1172(17) 174.1(17) y

loop_
_geom_torsion_atom_site_label_1
_geom_torsion_atom_site_label_2
_geom_torsion_atom_site_label_3
_geom_torsion_atom_site_label_4
_geom_torsion
C1' N1 C2 C7 68.55(19)
C6 N1 C2 C7 -167.68(15)
C1' N1 C2 C3 -173.34(18)
C6 N1 C2 C3 -49.6(2)
N1 C2 C3 C4 52.7(2)
C7 C2 C3 C4 170.97(17)
C2 C3 C4 C5 -57.3(3)
C3 C4 C5 C6 59.2(2)
C4 C5 C6 N1 -57.2(2)
C1' N1 C6 C5 176.99(17)
C2 N1 C6 C5 52.5(2)
N1 C2 C7 O7 39.7(2)
C3 C2 C7 O7 -80.5(2)
N1 C2 C7 N8 -144.20(15)
C3 C2 C7 N8 95.59(19)
O7 C7 N8 C9 5.0(3)
C2 C7 N8 C9 -170.83(15)
C7 N8 C9 C14 -113.3(2)
C7 N8 C9 C10 68.6(2)
C14 C9 C10 C11 0.5(3)
N8 C9 C10 C11 178.55(17)
C14 C9 C10 C16 -179.3(2)
N8 C9 C10 C16 -1.3(3)
C9 C10 C11 C12 -1.2(3)
C16 C10 C11 C12 178.7(2)
C10 C11 C12 C13 1.1(3)
C11 C12 C13 C14 -0.3(3)
C12 C13 C14 C9 -0.3(3)
C12 C13 C14 C15 178.7(2)
C10 C9 C14 C13 0.2(3)
N8 C9 C14 C13 -177.81(16)
C10 C9 C14 C15 -178.77(18)
N8 C9 C14 C15 3.2(3)

loop_
_cod_related_entry_id
_cod_related_entry_database
_cod_related_entry_code
1 ChemSpider 21173602
